data_2242569
loop_
_publ_author_name
'Bairagi, Keshab M.'
'Kumar, Vipin B. S.'
'Bhandary, Subhrajyoti'
'Venugopala, Katharigatta N.'
'Nayak, Susanta K.'

_publ_section_title
;
 Structural analysis of 2-iodobenzamide and
 2-iodo-<i>N</i>-phenylbenzamide
;
_journal_coeditor_code SJ5558
_journal_issue 8
_journal_name_full 'Acta Crystallographica Section E'
_journal_page_first 1130
_journal_page_last 1133
_journal_paper_doi 10.1107/S2056989018010162
_journal_volume 74
_journal_year 2018
_chemical_formula_iupac 'C13 H10 I N O'
_chemical_formula_moiety 'C13 H10 I N O'
_chemical_formula_sum 'C13 H10 I N O'
_chemical_formula_weight 323.12
_chemical_name_common Benzamide
_chemical_name_systematic
;
2-Iodo-<i>N</i>-phenylbenzamide
;
_space_group_crystal_system triclinic
_space_group_IT_number 2
_space_group_name_Hall '-P 1'
_space_group_name_H-M_alt 'P -1'
_symmetry_space_group_name_Hall '-P 1'
_symmetry_space_group_name_H-M 'P -1'
_atom_sites_solution_hydrogens geom
_cell_angle_alpha 66.034(2)
_cell_angle_beta 78.882(2)
_cell_angle_gamma 85.760(2)
_cell_formula_units_Z 2
_cell_length_a 5.1225(2)
_cell_length_b 10.4572(4)
_cell_length_c 12.2167(5)
_cell_measurement_reflns_used 2309
_cell_measurement_temperature 120(2)
_cell_measurement_theta_max 26.0
_cell_measurement_theta_min 1.9
_cell_volume 586.76(4)
_computing_cell_refinement
;
SAINT (Bruker, 2014)
;
_computing_data_collection
;
APEX2 (Bruker, 2014)
;
_computing_data_reduction
;
SAINT (Bruker, 2014)
;
_computing_molecular_graphics
;
PLATON (Spek, 2009) and Mercury (Macrae <i>et al.</i>, 2008)
;
_computing_publication_material
;
WinGX (Farrugia, 2012) and PLATON (Spek, 2009)
;
_computing_structure_refinement
;
SHELXL2014 (Sheldrick, 2015)
;
_computing_structure_solution
;
SHELXS14 (Sheldrick, 2008)
;
_diffrn_ambient_temperature 120(2)
_diffrn_measured_fraction_theta_full 1.000
_diffrn_measured_fraction_theta_max 0.999
_diffrn_measurement_device_type 'Bruker Kappa APEXII DUO'
_diffrn_measurement_method \w
_diffrn_radiation_monochromator graphite
_diffrn_radiation_source 'fine-focus sealed tube'
_diffrn_radiation_type MoK\a
_diffrn_radiation_wavelength 0.71073
_diffrn_reflns_av_R_equivalents 0.0176
_diffrn_reflns_limit_h_max 6
_diffrn_reflns_limit_h_min -6
_diffrn_reflns_limit_k_max 12
_diffrn_reflns_limit_k_min -12
_diffrn_reflns_limit_l_max 14
_diffrn_reflns_limit_l_min -15
_diffrn_reflns_number 13292
_diffrn_reflns_theta_full 25.242
_diffrn_reflns_theta_max 25.995
_diffrn_reflns_theta_min 1.854
_diffrn_standards_number 0
_exptl_absorpt_coefficient_mu 2.706
_exptl_absorpt_correction_T_max 0.570
_exptl_absorpt_correction_T_min 0.546
_exptl_absorpt_correction_type multi-scan
_exptl_absorpt_process_details
;
(SADABS; Bruker, 2014)
;
_exptl_crystal_colour colorless
_exptl_crystal_density_diffrn 1.829
_exptl_crystal_description plate
_exptl_crystal_F_000 312
_exptl_crystal_size_max 0.230
_exptl_crystal_size_mid 0.220
_exptl_crystal_size_min 0.210
_refine_diff_density_max 0.814
_refine_diff_density_min -0.479
_refine_ls_extinction_method none
_refine_ls_goodness_of_fit_ref 1.076
_refine_ls_hydrogen_treatment constr
_refine_ls_matrix_type full
_refine_ls_number_parameters 145
_refine_ls_number_reflns 2309
_refine_ls_number_restraints 0
_refine_ls_restrained_S_all 1.076
_refine_ls_R_factor_all 0.0172
_refine_ls_R_factor_gt 0.0168
_refine_ls_shift/su_max 0.000
_refine_ls_shift/su_mean 0.000
_refine_ls_structure_factor_coef Fsqd
_refine_ls_weighting_details 'w=1/[\s^2^(Fo^2^)+(0.0207P)^2^+0.7193P] where P=(Fo^2^+2Fc^2^)/3'
_refine_ls_weighting_scheme calc
_refine_ls_wR_factor_gt 0.0421
_refine_ls_wR_factor_ref 0.0422
_reflns_number_gt 2278
_reflns_number_total 2309
_reflns_threshold_expression 'I > 2\s(I)'
_cod_data_source_file sj5558sup1.cif
_cod_data_source_block II
_cod_database_code 2242569
_shelx_space_group_comment
;
The symmetry employed for this shelxl refinement is uniquely defined
by the following loop, which should always be used as a source of
symmetry information in preference to the above space-group names.
They are only intended as comments.
;
_shelx_estimated_absorpt_t_min 0.575
_shelx_estimated_absorpt_t_max 0.600

loop_
_space_group_symop_operation_xyz
'x, y, z'
'-x, -y, -z'

loop_
_atom_site_type_symbol
_atom_site_label
_atom_site_fract_x
_atom_site_fract_y
_atom_site_fract_z
_atom_site_U_iso_or_equiv
_atom_site_adp_type
_atom_site_calc_flag
_atom_site_occupancy
I I1 -0.30400(3) 0.03723(2) 0.77480(2) 0.01972(6) Uani d 1
O O1 -0.1224(3) 0.31161(18) 0.51921(14) 0.0233(3) Uani d 1
N N1 0.3285(3) 0.2852(2) 0.49180(16) 0.0169(4) Uani d 1
H H1 0.4668 0.2731 0.5279 0.020 Uiso calc 1
C C1 0.0875(4) 0.2939(2) 0.55727(19) 0.0161(4) Uani d 1
C C2 0.0968(4) 0.2802(2) 0.68392(19) 0.0148(4) Uani d 1
C C3 -0.0677(4) 0.1861(2) 0.7861(2) 0.0156(4) Uani d 1
C C4 -0.0629(4) 0.1793(2) 0.9014(2) 0.0194(4) Uani d 1
H H4 -0.1751 0.1151 0.9704 0.023 Uiso calc 1
C C5 0.1069(4) 0.2670(2) 0.9157(2) 0.0206(4) Uani d 1
H H5 0.1091 0.2632 0.9945 0.025 Uiso calc 1
C C6 0.2728(4) 0.3597(2) 0.8154(2) 0.0198(4) Uani d 1
H H6 0.3893 0.4191 0.8255 0.024 Uiso calc 1
C C7 0.2685(4) 0.3657(2) 0.7005(2) 0.0169(4) Uani d 1
H H7 0.3838 0.4289 0.6321 0.020 Uiso calc 1
C C8 0.3800(4) 0.2938(2) 0.37055(19) 0.0159(4) Uani d 1
C C9 0.2215(4) 0.3717(2) 0.2855(2) 0.0180(4) Uani d 1
H H9 0.0683 0.4185 0.3083 0.022 Uiso calc 1
C C10 0.2897(4) 0.3802(2) 0.1671(2) 0.0191(4) Uani d 1
H H10 0.1821 0.4334 0.1089 0.023 Uiso calc 1
C C11 0.5124(4) 0.3123(2) 0.1323(2) 0.0203(4) Uani d 1
H H11 0.5579 0.3190 0.0510 0.024 Uiso calc 1
C C12 0.6677(4) 0.2343(2) 0.2180(2) 0.0209(5) Uani d 1
H H12 0.8204 0.1873 0.1952 0.025 Uiso calc 1
C C13 0.6024(4) 0.2245(2) 0.3364(2) 0.0192(4) Uani d 1
H H13 0.7094 0.1703 0.3945 0.023 Uiso calc 1

loop_
_atom_site_aniso_label
_atom_site_aniso_U_11
_atom_site_aniso_U_22
_atom_site_aniso_U_33
_atom_site_aniso_U_12
_atom_site_aniso_U_13
_atom_site_aniso_U_23
I1 0.01580(8) 0.01876(9) 0.02535(9) -0.00291(5) -0.00378(6) -0.00904(6)
O1 0.0114(7) 0.0402(10) 0.0194(8) -0.0006(7) -0.0035(6) -0.0126(7)
N1 0.0106(8) 0.0271(10) 0.0150(9) 0.0003(7) -0.0026(7) -0.0103(8)
C1 0.0134(10) 0.0183(10) 0.0171(10) -0.0018(8) -0.0013(8) -0.0078(8)
C2 0.0118(9) 0.0171(10) 0.0169(10) 0.0039(8) -0.0035(8) -0.0084(8)
C3 0.0109(9) 0.0172(10) 0.0214(11) 0.0004(8) -0.0028(8) -0.0105(9)
C4 0.0178(10) 0.0221(11) 0.0160(10) 0.0002(8) 0.0004(8) -0.0069(9)
C5 0.0207(11) 0.0270(12) 0.0174(10) 0.0026(9) -0.0042(8) -0.0124(9)
C6 0.0186(10) 0.0216(11) 0.0235(11) 0.0002(8) -0.0063(9) -0.0124(9)
C7 0.0131(10) 0.0180(10) 0.0187(10) -0.0005(8) -0.0013(8) -0.0070(9)
C8 0.0129(9) 0.0206(10) 0.0161(10) -0.0047(8) -0.0003(8) -0.0095(9)
C9 0.0139(10) 0.0213(11) 0.0203(11) -0.0010(8) -0.0018(8) -0.0103(9)
C10 0.0179(10) 0.0220(11) 0.0179(10) -0.0045(8) -0.0046(8) -0.0071(9)
C11 0.0208(11) 0.0247(11) 0.0182(10) -0.0076(9) 0.0010(8) -0.0121(9)
C12 0.0152(10) 0.0256(12) 0.0259(12) -0.0031(9) 0.0014(9) -0.0159(10)
C13 0.0138(10) 0.0244(11) 0.0218(11) 0.0004(8) -0.0046(8) -0.0109(9)

loop_
_atom_type_symbol
_atom_type_description
_atom_type_scat_dispersion_real
_atom_type_scat_dispersion_imag
_atom_type_scat_source
C C 0.0033 0.0016 'International Tables Vol C Tables 4.2.6.8 and 6.1.1.4'
H H 0.0000 0.0000 'International Tables Vol C Tables 4.2.6.8 and 6.1.1.4'
N N 0.0061 0.0033 'International Tables Vol C Tables 4.2.6.8 and 6.1.1.4'
O O 0.0106 0.0060 'International Tables Vol C Tables 4.2.6.8 and 6.1.1.4'
I I -0.4742 1.8119 'International Tables Vol C Tables 4.2.6.8 and 6.1.1.4'

loop_
_geom_angle_atom_site_label_1
_geom_angle_atom_site_label_2
_geom_angle_atom_site_label_3
_geom_angle
C1 N1 C8 126.37(18)
C1 N1 H1 116.8
C8 N1 H1 116.8
O1 C1 N1 124.4(2)
O1 C1 C2 121.64(19)
N1 C1 C2 113.98(18)
C7 C2 C3 118.70(19)
C7 C2 C1 119.60(19)
C3 C2 C1 121.68(18)
C4 C3 C2 120.61(19)
C4 C3 I1 117.07(16)
C2 C3 I1 122.08(15)
C3 C4 C5 119.7(2)
C3 C4 H4 120.1
C5 C4 H4 120.1
C6 C5 C4 120.3(2)
C6 C5 H5 119.9
C4 C5 H5 119.9
C7 C6 C5 119.9(2)
C7 C6 H6 120.1
C5 C6 H6 120.1
C6 C7 C2 120.8(2)
C6 C7 H7 119.6
C2 C7 H7 119.6
C13 C8 C9 119.80(19)
C13 C8 N1 117.79(19)
C9 C8 N1 122.38(19)
C10 C9 C8 119.4(2)
C10 C9 H9 120.3
C8 C9 H9 120.3
C11 C10 C9 121.1(2)
C11 C10 H10 119.5
C9 C10 H10 119.5
C10 C11 C12 119.0(2)
C10 C11 H11 120.5
C12 C11 H11 120.5
C13 C12 C11 120.7(2)
C13 C12 H12 119.7
C11 C12 H12 119.7
C12 C13 C8 120.1(2)
C12 C13 H13 120.0
C8 C13 H13 120.0

loop_
_geom_bond_atom_site_label_1
_geom_bond_atom_site_label_2
_geom_bond_distance
I1 C3 2.104(2)
O1 C1 1.225(3)
N1 C1 1.354(3)
N1 C8 1.420(3)
N1 H1 0.8800
C1 C2 1.505(3)
C2 C7 1.395(3)
C2 C3 1.399(3)
C3 C4 1.387(3)
C4 C5 1.390(3)
C4 H4 0.9500
C5 C6 1.385(3)
C5 H5 0.9500
C6 C7 1.384(3)
C6 H6 0.9500
C7 H7 0.9500
C8 C13 1.392(3)
C8 C9 1.394(3)
C9 C10 1.388(3)
C9 H9 0.9500
C10 C11 1.388(3)
C10 H10 0.9500
C11 C12 1.388(3)
C11 H11 0.9500
C12 C13 1.382(3)
C12 H12 0.9500
C13 H13 0.9500

loop_
_geom_hbond_atom_site_label_D
_geom_hbond_atom_site_label_H
_geom_hbond_atom_site_label_A
_geom_hbond_site_symmetry_A
_geom_hbond_distance_DH
_geom_hbond_distance_HA
_geom_hbond_distance_DA
_geom_hbond_angle_DHA
_geom_hbond_publ_flag
N1 H1 O1 1_655 0.88 2.15 2.942(2) 150 yes
C3 I1 Cg2 2_556 2.104(2) 3.8310(10) 5.816(2) 155.90(10) yes
C6 H6 Cg2 2_666 0.95 2.81 3.627(2) 144 yes

loop_
_geom_torsion_atom_site_label_1
_geom_torsion_atom_site_label_2
_geom_torsion_atom_site_label_3
_geom_torsion_atom_site_label_4
_geom_torsion
C8 N1 C1 O1 -0.6(4)
C8 N1 C1 C2 179.69(19)
O1 C1 C2 C7 -127.2(2)
N1 C1 C2 C7 52.6(3)
O1 C1 C2 C3 51.1(3)
N1 C1 C2 C3 -129.1(2)
C7 C2 C3 C4 0.9(3)
C1 C2 C3 C4 -177.47(19)
C7 C2 C3 I1 -173.28(15)
C1 C2 C3 I1 8.4(3)
C2 C3 C4 C5 0.1(3)
I1 C3 C4 C5 174.51(16)
C3 C4 C5 C6 -0.7(3)
C4 C5 C6 C7 0.4(3)
C5 C6 C7 C2 0.6(3)
C3 C2 C7 C6 -1.2(3)
C1 C2 C7 C6 177.16(19)
C1 N1 C8 C13 -152.1(2)
C1 N1 C8 C9 29.9(3)
C13 C8 C9 C10 -0.7(3)
N1 C8 C9 C10 177.34(19)
C8 C9 C10 C11 0.1(3)
C9 C10 C11 C12 0.3(3)
C10 C11 C12 C13 -0.1(3)
C11 C12 C13 C8 -0.4(3)
C9 C8 C13 C12 0.8(3)
N1 C8 C13 C12 -177.3(2)

_cod_database_fobs_code 2242569
